data_7249059
loop_
_publ_author_name
'Bondarenko, Mikhail A.'
'Novikov, Alexander S.'
'Abramov, Pavel A.'
'Sokolov, Maxim N.'
'Adonin, Sergey A.'

_publ_section_title
;
 Crystalline products of bromoantimonate(iii) oxidation by Br2 in the
 presence of different cations: diversity of structural types and patterns
 of halogen bond systems
;
_journal_issue 33
_journal_name_full CrystEngComm
_journal_page_first 4518
_journal_page_last 4524
_journal_paper_doi 10.1039/D4CE00207E
_journal_volume 26
_journal_year 2024
_chemical_formula_sum 'C14 H18 Br9 N2 Sb'
_chemical_formula_weight 1055.24
_space_group_crystal_system triclinic
_space_group_IT_number 2
_space_group_name_Hall '-P 1'
_space_group_name_H-M_alt 'P -1'
_atom_sites_solution_hydrogens geom
_audit_creation_method SHELXL-2014/7
_audit_update_record
;
2024-02-21 deposited with the CCDC.	2024-07-09 downloaded from the CCDC.
;
_cell_angle_alpha 112.483(7)
_cell_angle_beta 95.318(6)
_cell_angle_gamma 98.593(6)
_cell_formula_units_Z 1
_cell_length_a 7.4663(5)
_cell_length_b 9.0838(7)
_cell_length_c 10.3799(9)
_cell_measurement_reflns_used 1616
_cell_measurement_temperature 140(2)
_cell_measurement_theta_max 27.9360
_cell_measurement_theta_min 4.1900
_cell_volume 634.47(9)
_computing_cell_refinement 'CrysAlisPro 1.171.38.46 (Rigaku OD, 2015)'
_computing_data_collection 'CrysAlisPro 1.171.38.46 (Rigaku OD, 2015)'
_computing_data_reduction 'CrysAlisPro 1.171.38.46 (Rigaku OD, 2015)'
_computing_structure_refinement 'SHELXL-2014/7 (Sheldrick, 2014)'
_diffrn_ambient_temperature 140(2)
_diffrn_detector_area_resol_mean 10.6168
_diffrn_measured_fraction_theta_full 0.996
_diffrn_measured_fraction_theta_max 0.996
_diffrn_measurement_device_type 'New Xcalibur, AtlasS2'
_diffrn_radiation_type MoK\a
_diffrn_radiation_wavelength 0.71073
_diffrn_reflns_av_R_equivalents 0.0364
_diffrn_reflns_av_unetI/netI 0.0677
_diffrn_reflns_Laue_measured_fraction_full 0.996
_diffrn_reflns_Laue_measured_fraction_max 0.996
_diffrn_reflns_limit_h_max 8
_diffrn_reflns_limit_h_min -9
_diffrn_reflns_limit_k_max 11
_diffrn_reflns_limit_k_min -10
_diffrn_reflns_limit_l_max 12
_diffrn_reflns_limit_l_min -12
_diffrn_reflns_number 4430
_diffrn_reflns_point_group_measured_fraction_full 0.996
_diffrn_reflns_point_group_measured_fraction_max 0.996
_diffrn_reflns_theta_full 25.500
_diffrn_reflns_theta_max 25.673
_diffrn_reflns_theta_min 3.674
_diffrn_source 'fine-focus sealed X-ray tube'
_exptl_absorpt_coefficient_mu 15.262
_exptl_absorpt_correction_T_max 1.00000
_exptl_absorpt_correction_T_min 0.25712
_exptl_absorpt_correction_type multi-scan
_exptl_absorpt_process_details
;
CrysAlisPro 1.171.38.46 (Rigaku Oxford Diffraction, 2015)
Empirical absorption correction using spherical harmonics,
 implemented in SCALE3 ABSPACK scaling algorithm.
;
_exptl_crystal_colour purple
_exptl_crystal_density_diffrn 2.762
_exptl_crystal_description block
_exptl_crystal_F_000 482
_exptl_crystal_size_max 0.210
_exptl_crystal_size_mid 0.140
_exptl_crystal_size_min 0.110
_refine_diff_density_max 1.560
_refine_diff_density_min -1.909
_refine_diff_density_rms 0.235
_refine_ls_extinction_method none
_refine_ls_goodness_of_fit_ref 0.986
_refine_ls_hydrogen_treatment constr
_refine_ls_matrix_type full
_refine_ls_number_parameters 121
_refine_ls_number_reflns 2397
_refine_ls_number_restraints 0
_refine_ls_restrained_S_all 0.986
_refine_ls_R_factor_all 0.0524
_refine_ls_R_factor_gt 0.0414
_refine_ls_shift/su_max 0.001
_refine_ls_shift/su_mean 0.000
_refine_ls_structure_factor_coef Fsqd
_refine_ls_weighting_details 'w=1/[\s^2^(Fo^2^)+(0.0405P)^2^] where P=(Fo^2^+2Fc^2^)/3'
_refine_ls_weighting_scheme calc
_refine_ls_wR_factor_gt 0.0863
_refine_ls_wR_factor_ref 0.0936
_reflns_Friedel_coverage 0.000
_reflns_number_gt 2001
_reflns_number_total 2397
_reflns_threshold_expression 'I > 2\s(I)'
_cod_data_source_file d4ce00207e2.cif
_cod_data_source_block BM46new_a
_cod_depositor_comments 'Adding full bibliography for 7249056--7249061.cif.'
_cod_database_code 7249059
_shelx_shelxl_version_number 2014/7
_shelx_space_group_comment
;
The symmetry employed for this shelxl refinement is uniquely defined
by the following loop, which should always be used as a source of
symmetry information in preference to the above space-group names.
They are only intended as comments.
;
_shelx_estimated_absorpt_t_min 0.142
_shelx_estimated_absorpt_t_max 0.285

loop_
_space_group_symop_operation_xyz
'x, y, z'
'-x, -y, -z'

loop_
_atom_site_label
_atom_site_type_symbol
_atom_site_fract_x
_atom_site_fract_y
_atom_site_fract_z
_atom_site_U_iso_or_equiv
_atom_site_adp_type
_atom_site_occupancy
_atom_site_site_symmetry_order
_atom_site_calc_flag
_atom_site_refinement_flags_posn
_atom_site_refinement_flags_adp
_atom_site_refinement_flags_occupancy
_atom_site_disorder_assembly
_atom_site_disorder_group
Sb1 Sb 0.5000 1.0000 0.5000 0.01429(18) Uani 1 2 d S . P . .
C1 C 0.4271(9) 0.7859(8) 0.9801(9) 0.030(2) Uani 1 1 d . . . . .
H1A H 0.5064 0.8350 0.9310 0.045 Uiso 1 1 calc R U . . .
H1B H 0.5032 0.7641 1.0503 0.045 Uiso 1 1 calc R U . . .
H1C H 0.3491 0.8608 1.0276 0.045 Uiso 1 1 calc R U . . .
N1 N 0.1450(7) 0.4741(6) 0.6441(6) 0.0165(13) Uani 1 1 d . . . . .
Br1 Br 0.0000 0.0000 0.0000 0.0242(3) Uani 1 2 d S . P . .
Br2 Br 0.15057(9) 0.29612(9) 0.14674(9) 0.0265(2) Uani 1 1 d . . . . .
C2 C 0.3097(8) 0.6306(7) 0.8758(8) 0.0186(16) Uani 1 1 d . . . . .
Br4 Br 0.42081(9) 0.69393(7) 0.34750(8) 0.0236(2) Uani 1 1 d . . . . .
C4 C 0.1271(8) 0.3669(8) 0.8160(8) 0.0221(17) Uani 1 1 d . . . . .
H4 H 0.0816 0.2810 0.8425 0.026 Uiso 1 1 calc R U . . .
Br3 Br 0.73321(9) 0.95258(9) 0.66440(9) 0.0286(2) Uani 1 1 d . . . . .
C3 C 0.2415(8) 0.5052(8) 0.9145(8) 0.0207(16) Uani 1 1 d . . . . .
H3 H 0.2738 0.5151 1.0086 0.025 Uiso 1 1 calc R U . . .
Br5 Br 0.74676(8) 1.03105(7) 0.35109(8) 0.0213(2) Uani 1 1 d . . . . .
C5 C 0.0781(9) 0.3510(8) 0.6816(8) 0.0185(16) Uani 1 1 d . . . . .
H5 H -0.0018 0.2553 0.6144 0.022 Uiso 1 1 calc R U . . .
C6 C 0.2598(8) 0.6087(7) 0.7384(8) 0.0183(16) Uani 1 1 d . . . . .
H6 H 0.3080 0.6913 0.7089 0.022 Uiso 1 1 calc R U . . .
C7 C 0.0843(9) 0.4614(8) 0.5019(8) 0.0212(16) Uani 1 1 d . . . . .
H7A H 0.0533 0.3455 0.4355 0.025 Uiso 1 1 calc R U . . .
H7B H 0.1852 0.5170 0.4710 0.025 Uiso 1 1 calc R U . . .

loop_
_atom_site_aniso_label
_atom_site_aniso_U_11
_atom_site_aniso_U_22
_atom_site_aniso_U_33
_atom_site_aniso_U_23
_atom_site_aniso_U_13
_atom_site_aniso_U_12
Sb1 0.0152(3) 0.0117(3) 0.0152(4) 0.0048(3) 0.0005(3) 0.0033(2)
C1 0.025(4) 0.024(4) 0.032(6) 0.003(4) 0.002(4) 0.003(3)
N1 0.022(3) 0.022(3) 0.011(4) 0.011(3) 0.003(3) 0.011(2)
Br1 0.0296(5) 0.0322(6) 0.0185(6) 0.0135(5) 0.0068(5) 0.0181(4)
Br2 0.0357(4) 0.0273(4) 0.0215(5) 0.0115(3) 0.0074(3) 0.0149(3)
C2 0.018(3) 0.015(3) 0.017(5) -0.001(3) 0.005(3) 0.006(3)
Br4 0.0263(4) 0.0127(3) 0.0262(5) 0.0022(3) 0.0066(3) 0.0014(3)
C4 0.023(3) 0.025(4) 0.023(5) 0.012(3) 0.007(3) 0.011(3)
Br3 0.0290(4) 0.0385(4) 0.0224(5) 0.0136(4) -0.0007(3) 0.0175(3)
C3 0.023(3) 0.029(4) 0.010(4) 0.008(3) -0.002(3) 0.007(3)
Br5 0.0234(3) 0.0172(3) 0.0225(5) 0.0065(3) 0.0079(3) 0.0030(3)
C5 0.019(3) 0.017(3) 0.022(5) 0.011(3) 0.004(3) 0.004(3)
C6 0.015(3) 0.014(3) 0.024(5) 0.004(3) 0.008(3) 0.004(3)
C7 0.027(4) 0.025(4) 0.014(4) 0.010(3) 0.003(3) 0.008(3)

loop_
_atom_type_symbol
_atom_type_description
_atom_type_scat_dispersion_real
_atom_type_scat_dispersion_imag
_atom_type_scat_source
C C 0.0033 0.0016 'International Tables Vol C Tables 4.2.6.8 and 6.1.1.4'
N N 0.0061 0.0033 'International Tables Vol C Tables 4.2.6.8 and 6.1.1.4'
Br Br -0.2901 2.4595 'International Tables Vol C Tables 4.2.6.8 and 6.1.1.4'
Sb Sb -0.5866 1.5461 'International Tables Vol C Tables 4.2.6.8 and 6.1.1.4'
H H 0.0000 0.0000 'International Tables Vol C Tables 4.2.6.8 and 6.1.1.4'

loop_
_geom_angle_atom_site_label_1
_geom_angle_atom_site_label_2
_geom_angle_atom_site_label_3
_geom_angle
_geom_angle_site_symmetry_1
_geom_angle_site_symmetry_3
_geom_angle_publ_flag
Br3 Sb1 Br3 180.00(3) . 2_676 ?
Br3 Sb1 Br4 90.48(3) . 2_676 ?
Br3 Sb1 Br4 89.52(3) 2_676 2_676 ?
Br3 Sb1 Br4 89.52(3) . . ?
Br3 Sb1 Br4 90.48(3) 2_676 . ?
Br4 Sb1 Br4 180.0 2_676 . ?
Br3 Sb1 Br5 90.12(2) . 2_676 ?
Br3 Sb1 Br5 89.88(3) 2_676 2_676 ?
Br4 Sb1 Br5 89.33(2) 2_676 2_676 ?
Br4 Sb1 Br5 90.67(2) . 2_676 ?
Br3 Sb1 Br5 89.88(3) . . ?
Br3 Sb1 Br5 90.12(2) 2_676 . ?
Br4 Sb1 Br5 90.67(2) 2_676 . ?
Br4 Sb1 Br5 89.33(2) . . ?
Br5 Sb1 Br5 180.0 2_676 . ?
C2 C1 H1A 109.5 . . ?
C2 C1 H1B 109.5 . . ?
H1A C1 H1B 109.5 . . ?
C2 C1 H1C 109.5 . . ?
H1A C1 H1C 109.5 . . ?
H1B C1 H1C 109.5 . . ?
C6 N1 C5 120.5(6) . . ?
C6 N1 C7 120.2(6) . . ?
C5 N1 C7 119.2(5) . . ?
Br2 Br1 Br2 180.0 . 2 ?
C6 C2 C3 117.5(6) . . ?
C6 C2 C1 120.7(7) . . ?
C3 C2 C1 121.7(7) . . ?
C5 C4 C3 121.0(7) . . ?
C5 C4 H4 119.5 . . ?
C3 C4 H4 119.5 . . ?
C4 C3 C2 119.7(7) . . ?
C4 C3 H3 120.2 . . ?
C2 C3 H3 120.2 . . ?
C4 C5 N1 119.1(6) . . ?
C4 C5 H5 120.4 . . ?
N1 C5 H5 120.4 . . ?
N1 C6 C2 122.1(6) . . ?
N1 C6 H6 119.0 . . ?
C2 C6 H6 119.0 . . ?
N1 C7 C7 110.8(7) . 2_566 ?
N1 C7 H7A 109.5 . . ?
C7 C7 H7A 109.5 2_566 . ?
N1 C7 H7B 109.5 . . ?
C7 C7 H7B 109.5 2_566 . ?
H7A C7 H7B 108.1 . . ?

loop_
_geom_bond_atom_site_label_1
_geom_bond_atom_site_label_2
_geom_bond_distance
_geom_bond_site_symmetry_2
_geom_bond_publ_flag
Sb1 Br3 2.5229(8) . ?
Sb1 Br3 2.5229(8) 2_676 ?
Sb1 Br4 2.5602(7) 2_676 ?
Sb1 Br4 2.5602(7) . ?
Sb1 Br5 2.5630(6) 2_676 ?
Sb1 Br5 2.5630(6) . ?
C1 C2 1.489(9) . ?
C1 H1A 0.9800 . ?
C1 H1B 0.9800 . ?
C1 H1C 0.9800 . ?
N1 C6 1.343(8) . ?
N1 C5 1.360(8) . ?
N1 C7 1.459(9) . ?
Br1 Br2 2.5426(8) . ?
Br1 Br2 2.5426(8) 2 ?
C2 C6 1.369(11) . ?
C2 C3 1.390(10) . ?
C4 C5 1.356(10) . ?
C4 C3 1.375(9) . ?
C4 H4 0.9500 . ?
C3 H3 0.9500 . ?
C5 H5 0.9500 . ?
C6 H6 0.9500 . ?
C7 C7 1.534(13) 2_566 ?
C7 H7A 0.9900 . ?
C7 H7B 0.9900 . ?
